data_1518289
loop_
_publ_author_name
'Gangadhararao, G.'
'Uruvakilli, Anasuyamma'
'Swamy, K. C. Kumara'

_publ_section_title
;
 Br\/onsted Acid Mediated Alkenylation and Copper-Catalyzed Aerobic
 Oxidative Ring Expansion/Intramolecular Electrophilic Substitution of
 Indoles with Propargyl Alcohols: A Novel One-Pot Approach to
 Cyclopenta[c]quinolines.
;
_journal_issue 23
_journal_name_full 'Organic letters'
_journal_page_first 6060
_journal_paper_doi 10.1021/ol502783j
_journal_volume 16
_journal_year 2014
_chemical_formula_sum 'C32 H27 N'
_chemical_formula_weight 425.55
_chemical_name_systematic
; 
 ? 
;
_space_group_IT_number 61
_symmetry_cell_setting orthorhombic
_symmetry_space_group_name_Hall '-P 2ac 2ab'
_symmetry_space_group_name_H-M 'P b c a'
_atom_sites_solution_hydrogens geom
_atom_sites_solution_primary direct
_atom_sites_solution_secondary difmap
_audit_creation_method SHELXL-97
_cell_angle_alpha 90.00
_cell_angle_beta 90.00
_cell_angle_gamma 90.00
_cell_formula_units_Z 8
_cell_length_a 14.3480(14)
_cell_length_b 16.969(2)
_cell_length_c 19.737(2)
_cell_measurement_reflns_used 1484
_cell_measurement_temperature 293(2)
_cell_measurement_theta_max 25.3030
_cell_measurement_theta_min 3.0830
_cell_volume 4805.4(9)
_computing_cell_refinement 'CrysAlisPro, Oxford Diffraction Ltd.'
_computing_data_collection 'CrysAlisPro, Oxford Diffraction Ltd.'
_computing_data_reduction 'CrysAlisPro, Oxford Diffraction Ltd.'
_computing_structure_refinement 'SHELXL-97 (Sheldrick, 1997)'
_computing_structure_solution 'SHELXS-97 (Sheldrick, 1990)'
_diffrn_ambient_temperature 293(2)
_diffrn_measured_fraction_theta_full 0.998
_diffrn_measured_fraction_theta_max 0.998
_diffrn_measurement_device_type 'CCD area detector'
_diffrn_measurement_method 'phi and omega scans'
_diffrn_radiation_monochromator graphite
_diffrn_radiation_source 'fine-focus sealed tube'
_diffrn_radiation_type MoK\a
_diffrn_radiation_wavelength 0.71073
_diffrn_reflns_av_R_equivalents 0.1188
_diffrn_reflns_av_sigmaI/netI 0.1712
_diffrn_reflns_limit_h_max 16
_diffrn_reflns_limit_h_min -17
_diffrn_reflns_limit_k_max 20
_diffrn_reflns_limit_k_min -18
_diffrn_reflns_limit_l_max 13
_diffrn_reflns_limit_l_min -23
_diffrn_reflns_number 11960
_diffrn_reflns_theta_full 25.00
_diffrn_reflns_theta_max 25.00
_diffrn_reflns_theta_min 2.78
_diffrn_standards_decay_% none
_diffrn_standards_interval_count 'not applicable'
_diffrn_standards_interval_time 'not applicable'
_diffrn_standards_number 'not applicable'
_exptl_absorpt_coefficient_mu 0.067
_exptl_absorpt_correction_T_max 1.00000
_exptl_absorpt_correction_T_min 0.89588
_exptl_absorpt_correction_type empirical
_exptl_absorpt_process_details 'CrysAlisPro, Oxford Diffraction Ltd.'
_exptl_crystal_colour colorless
_exptl_crystal_density_diffrn 1.176
_exptl_crystal_density_method 'not measured'
_exptl_crystal_description blocks
_exptl_crystal_F_000 1808
_exptl_crystal_size_max 0.20
_exptl_crystal_size_mid 0.18
_exptl_crystal_size_min 0.16
_refine_diff_density_max 0.180
_refine_diff_density_min -0.206
_refine_diff_density_rms 0.040
_refine_ls_extinction_method none
_refine_ls_goodness_of_fit_ref 0.842
_refine_ls_hydrogen_treatment constr
_refine_ls_matrix_type full
_refine_ls_number_parameters 301
_refine_ls_number_reflns 4218
_refine_ls_number_restraints 0
_refine_ls_restrained_S_all 0.842
_refine_ls_R_factor_all 0.1746
_refine_ls_R_factor_gt 0.0619
_refine_ls_shift/su_max 0.004
_refine_ls_shift/su_mean 0.000
_refine_ls_structure_factor_coef Fsqd
_refine_ls_weighting_details 'calc w=1/[\s^2^(Fo^2^)+(0.0084P)^2^+0.0000P] where P=(Fo^2^+2Fc^2^)/3'
_refine_ls_weighting_scheme calc
_refine_ls_wR_factor_gt 0.0854
_refine_ls_wR_factor_ref 0.1162
_reflns_number_gt 1701
_reflns_number_total 4218
_reflns_threshold_expression >2sigma(I)
_cod_data_source_file ol502783j_si_001.cif
_cod_data_source_block compound-5ab
_cod_depositor_comments 'Adding full bibliography for 1518287--1518289.cif.'
_cod_original_cell_volume 4805.5(9)
_cod_original_sg_symbol_H-M pbca
_cod_database_code 1518289

loop_
_symmetry_equiv_pos_as_xyz
'x, y, z'
'-x+1/2, -y, z+1/2'
'-x, y+1/2, -z+1/2'
'x+1/2, -y+1/2, -z'
'-x, -y, -z'
'x-1/2, y, -z-1/2'
'x, -y-1/2, z-1/2'
'-x-1/2, y-1/2, z'

loop_
_atom_site_label
_atom_site_type_symbol
_atom_site_fract_x
_atom_site_fract_y
_atom_site_fract_z
_atom_site_U_iso_or_equiv
_atom_site_adp_type
_atom_site_occupancy
_atom_site_symmetry_multiplicity
_atom_site_calc_flag
_atom_site_refinement_flags
C23 C 0.2419(2) 0.2399(2) 0.59326(16) 0.0351(9) Uani 1 1 d .
N1 N -0.06572(18) 0.38925(18) 0.74495(14) 0.0444(8) Uani 1 1 d .
C17 C 0.1822(2) 0.3038(2) 0.60299(16) 0.0313(8) Uani 1 1 d .
C8 C 0.0299(2) 0.3290(2) 0.67177(17) 0.0375(9) Uani 1 1 d .
C27 C 0.2686(2) 0.1366(2) 0.68263(19) 0.0428(10) Uani 1 1 d .
C25 C 0.1158(2) 0.2016(2) 0.66020(17) 0.0404(9) Uani 1 1 d .
H25 H 0.0749 0.1726 0.6869 0.048 Uiso 1 1 calc R
C24 C 0.2030(2) 0.1676(2) 0.62823(17) 0.0390(9) Uani 1 1 d .
C10 C 0.0513(2) 0.3009(2) 0.79908(17) 0.0384(9) Uani 1 1 d .
C9 C 0.0066(2) 0.3358(2) 0.73859(17) 0.0379(9) Uani 1 1 d .
C2 C -0.0891(2) 0.4178(2) 0.68225(18) 0.0406(9) Uani 1 1 d .
C16 C 0.1042(2) 0.2775(2) 0.64604(16) 0.0345(9) Uani 1 1 d .
C7 C -0.0297(2) 0.3809(2) 0.63457(17) 0.0384(9) Uani 1 1 d .
C20 C 0.3439(2) 0.3198(2) 0.52721(17) 0.0453(10) Uani 1 1 d .
C18 C 0.2035(2) 0.3759(2) 0.57505(16) 0.0414(9) Uani 1 1 d .
H18 H 0.1644 0.4190 0.5814 0.050 Uiso 1 1 calc R
C6 C -0.0387(2) 0.4006(2) 0.56644(18) 0.0479(10) Uani 1 1 d .
H6 H -0.0012 0.3768 0.5339 0.057 Uiso 1 1 calc R
C3 C -0.1549(2) 0.4729(2) 0.6632(2) 0.0549(11) Uani 1 1 d .
H3 H -0.1941 0.4962 0.6950 0.066 Uiso 1 1 calc R
C11 C 0.0211(2) 0.2315(2) 0.82675(19) 0.0527(11) Uani 1 1 d .
H11 H -0.0310 0.2065 0.8087 0.063 Uiso 1 1 calc R
C19 C 0.2848(2) 0.3829(2) 0.53708(16) 0.0448(10) Uani 1 1 d .
H19 H 0.2997 0.4314 0.5179 0.054 Uiso 1 1 calc R
C28 C 0.3257(2) 0.0725(2) 0.6727(2) 0.0632(12) Uani 1 1 d .
H28 H 0.3243 0.0467 0.6311 0.076 Uiso 1 1 calc R
C22 C 0.3221(2) 0.2480(2) 0.55528(17) 0.0452(10) Uani 1 1 d .
H22 H 0.3613 0.2051 0.5487 0.054 Uiso 1 1 calc R
C4 C -0.1604(2) 0.4920(2) 0.5962(2) 0.0619(12) Uani 1 1 d .
H4 H -0.2029 0.5301 0.5823 0.074 Uiso 1 1 calc R
C12 C 0.0670(3) 0.1981(3) 0.88124(19) 0.0626(12) Uani 1 1 d .
H12 H 0.0470 0.1502 0.8988 0.075 Uiso 1 1 calc R
C26 C 0.1765(2) 0.1048(2) 0.57524(17) 0.0593(12) Uani 1 1 d .
H26A H 0.2316 0.0877 0.5519 0.089 Uiso 1 1 calc R
H26B H 0.1335 0.1270 0.5433 0.089 Uiso 1 1 calc R
H26C H 0.1481 0.0607 0.5975 0.089 Uiso 1 1 calc R
C5 C -0.1041(2) 0.4562(2) 0.5481(2) 0.0606(12) Uani 1 1 d .
H5 H -0.1107 0.4698 0.5028 0.073 Uiso 1 1 calc R
C13 C 0.1419(3) 0.2356(3) 0.9092(2) 0.0639(13) Uani 1 1 d .
H13 H 0.1718 0.2139 0.9466 0.077 Uiso 1 1 calc R
C15 C 0.1281(2) 0.3381(2) 0.82763(19) 0.0590(11) Uani 1 1 d .
H15 H 0.1494 0.3855 0.8098 0.071 Uiso 1 1 calc R
C32 C 0.2744(2) 0.1728(3) 0.7447(2) 0.0652(13) Uani 1 1 d .
H32 H 0.2376 0.2168 0.7530 0.078 Uiso 1 1 calc R
C21 C 0.4328(2) 0.3300(3) 0.48630(18) 0.0751(14) Uani 1 1 d .
H21A H 0.4337 0.2925 0.4499 0.113 Uiso 1 1 calc R
H21B H 0.4858 0.3216 0.5151 0.113 Uiso 1 1 calc R
H21C H 0.4351 0.3824 0.4681 0.113 Uiso 1 1 calc R
C29 C 0.3857(3) 0.0451(3) 0.7230(3) 0.0827(16) Uani 1 1 d .
H29 H 0.4235 0.0017 0.7148 0.099 Uiso 1 1 calc R
C30 C 0.3888(3) 0.0816(3) 0.7834(3) 0.0800(16) Uani 1 1 d .
H30 H 0.4286 0.0631 0.8171 0.096 Uiso 1 1 calc R
C14 C 0.1727(3) 0.3045(3) 0.8825(2) 0.0698(13) Uani 1 1 d .
H14 H 0.2243 0.3293 0.9014 0.084 Uiso 1 1 calc R
C31 C 0.3337(3) 0.1457(3) 0.7954(2) 0.0839(16) Uani 1 1 d .
H31 H 0.3357 0.1711 0.8372 0.101 Uiso 1 1 calc R
C1 C -0.1131(2) 0.4105(3) 0.80723(18) 0.0754(15) Uani 1 1 d .
H1A H -0.1049 0.4658 0.8157 0.113 Uiso 1 1 calc R
H1B H -0.0874 0.3809 0.8442 0.113 Uiso 1 1 calc R
H1C H -0.1783 0.3990 0.8030 0.113 Uiso 1 1 calc R

loop_
_atom_site_aniso_label
_atom_site_aniso_U_11
_atom_site_aniso_U_22
_atom_site_aniso_U_33
_atom_site_aniso_U_23
_atom_site_aniso_U_13
_atom_site_aniso_U_12
C23 0.042(2) 0.031(2) 0.032(2) -0.0017(19) 0.0007(17) 0.0008(18)
N1 0.0481(18) 0.050(2) 0.0351(19) 0.0060(18) 0.0101(15) 0.0156(17)
C17 0.039(2) 0.028(2) 0.027(2) -0.0023(18) -0.0042(16) 0.0013(18)
C8 0.040(2) 0.039(2) 0.034(2) 0.000(2) 0.0020(17) 0.0089(18)
C27 0.044(2) 0.033(2) 0.052(3) 0.004(2) 0.0078(19) 0.0052(19)
C25 0.038(2) 0.038(2) 0.045(2) 0.001(2) 0.0046(17) 0.0014(18)
C24 0.039(2) 0.031(2) 0.047(2) -0.003(2) 0.0048(18) 0.0071(18)
C10 0.043(2) 0.039(2) 0.034(2) 0.003(2) 0.0038(17) 0.0133(19)
C9 0.039(2) 0.036(2) 0.038(2) 0.004(2) -0.0004(17) 0.0101(19)
C2 0.041(2) 0.036(2) 0.045(2) 0.006(2) 0.0010(19) 0.0058(18)
C16 0.038(2) 0.036(2) 0.029(2) -0.0020(19) -0.0034(15) 0.0019(18)
C7 0.0354(19) 0.039(2) 0.041(2) 0.001(2) -0.0043(17) 0.0052(18)
C20 0.043(2) 0.056(3) 0.037(2) 0.006(2) -0.0018(18) -0.001(2)
C18 0.045(2) 0.037(2) 0.042(2) -0.006(2) -0.0053(18) 0.004(2)
C6 0.051(2) 0.052(3) 0.041(2) 0.009(2) -0.0030(19) 0.003(2)
C3 0.047(2) 0.049(3) 0.068(3) 0.004(3) 0.001(2) 0.017(2)
C11 0.055(2) 0.054(3) 0.049(3) 0.013(2) -0.001(2) -0.005(2)
C19 0.053(2) 0.046(3) 0.035(2) 0.008(2) -0.0061(19) -0.006(2)
C28 0.066(3) 0.046(3) 0.077(3) -0.005(3) -0.007(2) 0.014(2)
C22 0.048(2) 0.046(3) 0.041(2) 0.000(2) 0.0032(18) 0.010(2)
C4 0.056(3) 0.048(3) 0.082(3) 0.017(3) -0.018(3) 0.013(2)
C12 0.080(3) 0.061(3) 0.046(3) 0.022(3) 0.005(2) 0.004(3)
C26 0.067(3) 0.045(3) 0.066(3) -0.009(2) -0.003(2) 0.004(2)
C5 0.067(3) 0.062(3) 0.053(3) 0.015(3) -0.020(2) 0.003(2)
C13 0.079(3) 0.073(4) 0.040(3) 0.013(3) -0.009(2) 0.017(3)
C15 0.070(3) 0.055(3) 0.052(3) 0.013(2) -0.013(2) -0.008(2)
C32 0.062(3) 0.074(4) 0.059(3) -0.005(3) -0.006(2) 0.029(3)
C21 0.059(2) 0.087(4) 0.080(3) 0.031(3) 0.020(2) -0.005(3)
C29 0.073(3) 0.056(3) 0.119(4) 0.011(4) -0.016(3) 0.029(3)
C30 0.060(3) 0.089(5) 0.091(4) 0.035(4) -0.016(3) -0.008(3)
C14 0.068(3) 0.083(4) 0.059(3) 0.006(3) -0.019(2) -0.003(3)
C31 0.067(3) 0.112(5) 0.072(3) -0.004(3) -0.015(3) 0.021(3)
C1 0.078(3) 0.093(4) 0.055(3) 0.004(3) 0.023(2) 0.040(3)

loop_
_atom_type_symbol
_atom_type_description
_atom_type_scat_dispersion_real
_atom_type_scat_dispersion_imag
_atom_type_scat_source
C C 0.0033 0.0016 'International Tables Vol C Tables 4.2.6.8 and 6.1.1.4'
H H 0.0000 0.0000 'International Tables Vol C Tables 4.2.6.8 and 6.1.1.4'
N N 0.0061 0.0033 'International Tables Vol C Tables 4.2.6.8 and 6.1.1.4'
O O 0.0106 0.0060 'International Tables Vol C Tables 4.2.6.8 and 6.1.1.4'

loop_
_geom_angle_atom_site_label_1
_geom_angle_atom_site_label_2
_geom_angle_atom_site_label_3
_geom_angle
C22 C23 C17 120.5(3)
C22 C23 C24 129.5(3)
C17 C23 C24 109.9(3)
C2 N1 C9 109.5(3)
C2 N1 C1 124.2(3)
C9 N1 C1 126.3(3)
C18 C17 C23 120.0(3)
C18 C17 C16 131.9(3)
C23 C17 C16 108.1(3)
C9 C8 C7 107.3(3)
C9 C8 C16 124.2(3)
C7 C8 C16 128.5(3)
C32 C27 C28 116.4(4)
C32 C27 C24 120.8(3)
C28 C27 C24 122.8(4)
C16 C25 C24 112.7(3)
C16 C25 H25 123.6
C24 C25 H25 123.6
C23 C24 C25 100.7(3)
C23 C24 C27 111.9(3)
C25 C24 C27 110.4(3)
C23 C24 C26 110.0(3)
C25 C24 C26 110.1(3)
C27 C24 C26 113.1(3)
C11 C10 C15 118.7(3)
C11 C10 C9 121.9(3)
C15 C10 C9 119.3(3)
C8 C9 N1 109.1(3)
C8 C9 C10 129.8(3)
N1 C9 C10 121.0(3)
N1 C2 C3 130.7(3)
N1 C2 C7 107.3(3)
C3 C2 C7 122.0(3)
C25 C16 C8 126.5(3)
C25 C16 C17 108.6(3)
C8 C16 C17 124.8(3)
C6 C7 C2 118.8(3)
C6 C7 C8 134.3(3)
C2 C7 C8 106.9(3)
C22 C20 C19 119.4(3)
C22 C20 C21 120.4(4)
C19 C20 C21 120.2(4)
C17 C18 C19 118.5(3)
C17 C18 H18 120.7
C19 C18 H18 120.7
C5 C6 C7 118.7(4)
C5 C6 H6 120.7
C7 C6 H6 120.7
C4 C3 C2 117.6(4)
C4 C3 H3 121.2
C2 C3 H3 121.2
C10 C11 C12 120.8(4)
C10 C11 H11 119.6
C12 C11 H11 119.6
C20 C19 C18 121.7(4)
C20 C19 H19 119.2
C18 C19 H19 119.2
C27 C28 C29 122.0(4)
C27 C28 H28 119.0
C29 C28 H28 119.0
C20 C22 C23 119.8(4)
C20 C22 H22 120.1
C23 C22 H22 120.1
C3 C4 C5 121.7(4)
C3 C4 H4 119.2
C5 C4 H4 119.2
C13 C12 C11 119.9(4)
C13 C12 H12 120.1
C11 C12 H12 120.1
C24 C26 H26A 109.5
C24 C26 H26B 109.5
H26A C26 H26B 109.5
C24 C26 H26C 109.5
H26A C26 H26C 109.5
H26B C26 H26C 109.5
C6 C5 C4 121.2(4)
C6 C5 H5 119.4
C4 C5 H5 119.4
C14 C13 C12 120.1(4)
C14 C13 H13 119.9
C12 C13 H13 119.9
C14 C15 C10 119.9(4)
C14 C15 H15 120.1
C10 C15 H15 120.1
C27 C32 C31 122.1(4)
C27 C32 H32 118.9
C31 C32 H32 118.9
C20 C21 H21A 109.5
C20 C21 H21B 109.5
H21A C21 H21B 109.5
C20 C21 H21C 109.5
H21A C21 H21C 109.5
H21B C21 H21C 109.5
C30 C29 C28 120.0(4)
C30 C29 H29 120.0
C28 C29 H29 120.0
C29 C30 C31 120.1(5)
C29 C30 H30 120.0
C31 C30 H30 120.0
C13 C14 C15 120.6(4)
C13 C14 H14 119.7
C15 C14 H14 119.7
C30 C31 C32 119.4(5)
C30 C31 H31 120.3
C32 C31 H31 120.3
N1 C1 H1A 109.5
N1 C1 H1B 109.5
H1A C1 H1B 109.5
N1 C1 H1C 109.5
H1A C1 H1C 109.5
H1B C1 H1C 109.5

loop_
_geom_bond_atom_site_label_1
_geom_bond_atom_site_label_2
_geom_bond_distance
C23 C22 1.381(4)
C23 C17 1.395(4)
C23 C24 1.514(4)
N1 C2 1.371(4)
N1 C9 1.384(4)
N1 C1 1.450(4)
C17 C18 1.377(4)
C17 C16 1.475(4)
C8 C9 1.365(4)
C8 C7 1.432(4)
C8 C16 1.468(4)
C27 C32 1.372(5)
C27 C28 1.375(5)
C27 C24 1.522(4)
C25 C16 1.328(4)
C25 C24 1.515(4)
C25 H25 0.9300
C24 C26 1.540(4)
C10 C11 1.369(5)
C10 C15 1.388(4)
C10 C9 1.479(4)
C2 C3 1.381(4)
C2 C7 1.415(4)
C7 C6 1.391(4)
C20 C22 1.374(5)
C20 C19 1.379(4)
C20 C21 1.520(4)
C18 C19 1.392(4)
C18 H18 0.9300
C6 C5 1.379(4)
C6 H6 0.9300
C3 C4 1.365(4)
C3 H3 0.9300
C11 C12 1.383(4)
C11 H11 0.9300
C19 H19 0.9300
C28 C29 1.393(5)
C28 H28 0.9300
C22 H22 0.9300
C4 C5 1.386(5)
C4 H4 0.9300
C12 C13 1.365(5)
C12 H12 0.9300
C26 H26A 0.9600
C26 H26B 0.9600
C26 H26C 0.9600
C5 H5 0.9300
C13 C14 1.355(5)
C13 H13 0.9300
C15 C14 1.381(5)
C15 H15 0.9300
C32 C31 1.392(5)
C32 H32 0.9300
C21 H21A 0.9600
C21 H21B 0.9600
C21 H21C 0.9600
C29 C30 1.344(5)
C29 H29 0.9300
C30 C31 1.367(6)
C30 H30 0.9300
C14 H14 0.9300
C31 H31 0.9300
C1 H1A 0.9600
C1 H1B 0.9600
C1 H1C 0.9600
